data_7717487
loop_
_publ_author_name
'Zi&#xf3;&#x142;kowska, Aleksandra'
'Kruczy&#x144;ski, Tomasz'
'Gudat, Dietrich'
'Ponikiewski, &#x141;ukasz'

_publ_section_title
;
 Phosphanylphosphaalkenes as precursors for metallaphosphaalkene
 complexes.
;
_journal_issue 48
_journal_name_full 'Dalton transactions (Cambridge, England : 2003)'
_journal_page_first 19107
_journal_page_last 19111
_journal_paper_doi 10.1039/d4dt03012e
_journal_volume 53
_journal_year 2024
_chemical_formula_moiety 'C30 H74 Li2 N4 O2 P4 Si2'
_chemical_formula_sum 'C30 H74 Li2 N4 O2 P4 Si2'
_chemical_formula_weight 716.87
_space_group_IT_number 15
_space_group_name_Hall '-C 2yc'
_space_group_name_H-M_alt 'C 1 2/c 1'
_symmetry_cell_setting monoclinic
_symmetry_Int_Tables_number 15
_symmetry_space_group_name_Hall '-C 2yc'
_symmetry_space_group_name_H-M 'C 1 2/c 1'
_atom_sites_solution_hydrogens geom
_audit_conform_dict_location ftp://ftp.iucr.org/pub/cif_core.dic
_audit_conform_dict_name cif_core.dic
_audit_conform_dict_version 2.4.3
_audit_creation_date 2024-05-16T11:30:48-00:00
_audit_creation_method 'WinGX routine CIF_UPDATE'
_audit_update_record
;
2024-09-23 deposited with the CCDC.	2024-11-13 downloaded from the CCDC.
;
_cell_angle_alpha 90
_cell_angle_beta 104.656(4)
_cell_angle_gamma 90
_cell_formula_units_Z 4
_cell_length_a 19.6660(9)
_cell_length_b 9.8948(3)
_cell_length_c 23.2825(11)
_cell_measurement_reflns_used 9384
_cell_measurement_temperature 120(2)
_cell_measurement_theta_max 29.54
_cell_measurement_theta_min 2.32
_cell_measurement_wavelength 0.71073
_cell_volume 4383.2(3)
_computing_cell_refinement
;
X-Area Recipe 1.33.0.0 (STOE, 2015)
;
_computing_data_collection
;
X-Area WinXpose 2.0.22.0 (STOE, 2016)
;
_computing_data_reduction
;
X-Area Integrate 1.72.0.0 (STOE, 2018)
X-Area X-Red32 1.63.4.0 (STOE, 2017) 
;
_computing_molecular_graphics 'Ortep for Windows (Farrugia, 2012)'
_computing_publication_material 'WinGX publication routines (Farrugia, 2012)'
_computing_structure_refinement 'SHELXL-2018/1 (Sheldrick, 2018)'
_computing_structure_solution 'SHELXT 2014/5 (Sheldrick, 2014)'
_diffrn_ambient_temperature 120(2)
_diffrn_detector 'image plate (34 cm diameter)'
_diffrn_detector_area_resol_mean 6.67
_diffrn_detector_type 'STOE Imaging Plate'
_diffrn_measured_fraction_theta_full 0.987
_diffrn_measured_fraction_theta_max 0.99
_diffrn_measurement_details ' 175 frames, detector distance = 100 mm'
_diffrn_measurement_device '2-circle diffractometer'
_diffrn_measurement_device_type 'STOE IPDS 2T'
_diffrn_measurement_method 'rotation method, \w scans'
_diffrn_radiation_collimation '0.6 mm diameter'
_diffrn_radiation_monochromator 'parabolic x-ray mirror'
_diffrn_radiation_polarisn_norm 270
_diffrn_radiation_probe x-ray
_diffrn_radiation_type MoK\a
_diffrn_radiation_wavelength 0.71073
_diffrn_reflns_av_R_equivalents 0.0406
_diffrn_reflns_av_unetI/netI 0.0653
_diffrn_reflns_Laue_measured_fraction_full 0.987
_diffrn_reflns_Laue_measured_fraction_max 0.99
_diffrn_reflns_limit_h_max 25
_diffrn_reflns_limit_h_min -19
_diffrn_reflns_limit_k_max 12
_diffrn_reflns_limit_k_min -13
_diffrn_reflns_limit_l_max 30
_diffrn_reflns_limit_l_min -30
_diffrn_reflns_number 12015
_diffrn_reflns_point_group_measured_fraction_full 0.987
_diffrn_reflns_point_group_measured_fraction_max 0.99
_diffrn_reflns_theta_full 25.242
_diffrn_reflns_theta_max 27.994
_diffrn_reflns_theta_min 2.32
_diffrn_source 'GeniX Mo, 0.05 x 0.05 mm2 microfocus'
_diffrn_source_current 1.000
_diffrn_source_power 0.050
_diffrn_source_voltage 50
_exptl_absorpt_coefficient_mu 0.255
_exptl_absorpt_correction_type none
_exptl_crystal_colour yellow
_exptl_crystal_density_diffrn 1.086
_exptl_crystal_density_method 'not measured'
_exptl_crystal_description block
_exptl_crystal_F_000 1568
_exptl_crystal_size_max 0.17
_exptl_crystal_size_mid 0.17
_exptl_crystal_size_min 0.16
_refine_diff_density_max 0.261
_refine_diff_density_min -0.232
_refine_diff_density_rms 0.055
_refine_ls_extinction_method none
_refine_ls_goodness_of_fit_ref 1.027
_refine_ls_hydrogen_treatment constr
_refine_ls_matrix_type full
_refine_ls_number_constraints 0
_refine_ls_number_parameters 206
_refine_ls_number_reflns 5238
_refine_ls_number_restraints 0
_refine_ls_restrained_S_all 1.027
_refine_ls_R_factor_all 0.0907
_refine_ls_R_factor_gt 0.0444
_refine_ls_shift/su_max 0.001
_refine_ls_shift/su_mean 0
_refine_ls_structure_factor_coef Fsqd
_refine_ls_weighting_details 'w=1/[\s^2^(Fo^2^)+(0.0548P)^2^+0.0593P] where P=(Fo^2^+2Fc^2^)/3'
_refine_ls_weighting_scheme calc
_refine_ls_wR_factor_gt 0.0976
_refine_ls_wR_factor_ref 0.1113
_reflns_Friedel_coverage 0
_reflns_number_gt 3321
_reflns_number_total 5238
_reflns_threshold_expression 'I > 2\s(I)'
_cod_data_source_file d4dt03012e2.cif
_cod_data_source_block shelx_CCDC3
_cod_depositor_comments 'Adding full bibliography for 7717484--7717490.cif.'
_cod_original_sg_symbol_H-M 'C 2/c'
_cod_database_code 7717487
_shelx_estimated_absorpt_t_min 0.958
_shelx_estimated_absorpt_t_max 0.96

loop_
_symmetry_equiv_pos_as_xyz
'x, y, z'
'-x, y, -z+1/2'
'x+1/2, y+1/2, z'
'-x+1/2, y+1/2, -z+1/2'
'-x, -y, -z'
'x, -y, z-1/2'
'-x+1/2, -y+1/2, -z'
'x+1/2, -y+1/2, z-1/2'

loop_
_atom_site_label
_atom_site_type_symbol
_atom_site_fract_x
_atom_site_fract_y
_atom_site_fract_z
_atom_site_U_iso_or_equiv
_atom_site_adp_type
_atom_site_occupancy
_atom_site_site_symmetry_order
_atom_site_calc_flag
_atom_site_refinement_flags_posn
_atom_site_refinement_flags_adp
_atom_site_refinement_flags_occupancy
_atom_site_disorder_assembly
_atom_site_disorder_group
C1 C 0.35049(13) 1.0164(2) 0.36353(10) 0.0393(5) Uani 1 1 d . . . . .
H1A H 0.40237 1.022971 0.372884 0.047 Uiso 1 1 calc R U . . .
H1B H 0.336367 1.026839 0.401196 0.047 Uiso 1 1 calc R U . . .
C2 C 0.31951(18) 1.1306(3) 0.32283(13) 0.0662(9) Uani 1 1 d . . . . .
H2A H 0.335265 1.124166 0.286218 0.099 Uiso 1 1 calc R U . . .
H2B H 0.334921 1.216904 0.342457 0.099 Uiso 1 1 calc R U . . .
H2C H 0.268104 1.125158 0.313245 0.099 Uiso 1 1 calc R U . . .
C3 C 0.35119(11) 0.8466(3) 0.28545(9) 0.0371(5) Uani 1 1 d . . . . .
H3A H 0.335515 0.91884 0.255594 0.045 Uiso 1 1 calc R U . . .
H3B H 0.326874 0.762287 0.268939 0.045 Uiso 1 1 calc R U . . .
C4 C 0.42967(13) 0.8266(3) 0.29467(11) 0.0563(8) Uani 1 1 d . . . . .
H4A H 0.454314 0.910439 0.309721 0.084 Uiso 1 1 calc R U . . .
H4B H 0.439681 0.802537 0.256807 0.084 Uiso 1 1 calc R U . . .
H4C H 0.44572 0.753774 0.323448 0.084 Uiso 1 1 calc R U . . .
C5 C 0.38786(11) 0.7566(2) 0.47588(9) 0.0332(5) Uani 1 1 d . . . . .
H5A H 0.395772 0.701741 0.512541 0.04 Uiso 1 1 calc R U . . .
H5B H 0.361748 0.838522 0.482114 0.04 Uiso 1 1 calc R U . . .
C6 C 0.45912(11) 0.8007(2) 0.46832(10) 0.0405(6) Uani 1 1 d . . . . .
H6A H 0.487924 0.720839 0.466456 0.061 Uiso 1 1 calc R U . . .
H6B H 0.482686 0.857111 0.502109 0.061 Uiso 1 1 calc R U . . .
H6C H 0.452676 0.852763 0.43151 0.061 Uiso 1 1 calc R U . . .
C7 C 0.37912(11) 0.5645(2) 0.40632(10) 0.0350(5) Uani 1 1 d . . . . .
H7A H 0.42143 0.599385 0.395538 0.042 Uiso 1 1 calc R U . . .
H7B H 0.347746 0.524708 0.370212 0.042 Uiso 1 1 calc R U . . .
C8 C 0.40087(12) 0.4553(2) 0.45299(11) 0.0413(6) Uani 1 1 d . . . . .
H8A H 0.435054 0.492315 0.487575 0.062 Uiso 1 1 calc R U . . .
H8B H 0.422197 0.379937 0.436524 0.062 Uiso 1 1 calc R U . . .
H8C H 0.359442 0.423063 0.46505 0.062 Uiso 1 1 calc R U . . .
C9 C 0.13275(13) 0.9173(3) 0.27409(9) 0.0465(6) Uani 1 1 d . . . . .
H9A H 0.090563 0.895839 0.242712 0.07 Uiso 1 1 calc R U . . .
H9B H 0.173901 0.876138 0.264587 0.07 Uiso 1 1 calc R U . . .
H9C H 0.138915 1.01556 0.277016 0.07 Uiso 1 1 calc R U . . .
C10 C 0.05168(12) 0.9499(3) 0.36735(10) 0.0437(6) Uani 1 1 d . . . . .
H10A H 0.065852 1.044961 0.372439 0.066 Uiso 1 1 calc R U . . .
H10B H 0.043843 0.915124 0.404564 0.066 Uiso 1 1 calc R U . . .
H10C H 0.008176 0.942125 0.335758 0.066 Uiso 1 1 calc R U . . .
C11 C 0.08921(14) 0.6715(3) 0.33303(12) 0.0531(7) Uani 1 1 d . . . . .
H11A H 0.044695 0.671805 0.302333 0.08 Uiso 1 1 calc R U . . .
H11B H 0.081634 0.633662 0.369814 0.08 Uiso 1 1 calc R U . . .
H11C H 0.123686 0.616246 0.319735 0.08 Uiso 1 1 calc R U . . .
C12 C 0.21508(13) 0.3875(2) 0.38680(9) 0.0405(6) Uani 1 1 d . . . . .
H12A H 0.258431 0.332705 0.392844 0.049 Uiso 1 1 calc R U . . .
H12B H 0.213598 0.452314 0.354102 0.049 Uiso 1 1 calc R U . . .
C14 C 0.15114(14) 0.2982(3) 0.37260(11) 0.0465(6) Uani 1 1 d . . . . .
H14A H 0.158546 0.2171 0.350022 0.056 Uiso 1 1 calc R U . . .
H14B H 0.109129 0.347533 0.349845 0.056 Uiso 1 1 calc R U . . .
C15 C 0.14458(14) 0.2612(3) 0.43424(11) 0.0449(6) Uani 1 1 d . . . . .
H15A H 0.095901 0.234274 0.433553 0.054 Uiso 1 1 calc R U . . .
H15B H 0.17706 0.186935 0.45152 0.054 Uiso 1 1 calc R U . . .
C16 C 0.16458(13) 0.3901(2) 0.46790(10) 0.0411(6) Uani 1 1 d . . . . .
H16A H 0.122502 0.446862 0.465544 0.049 Uiso 1 1 calc R U . . .
H16B H 0.186987 0.370899 0.510191 0.049 Uiso 1 1 calc R U . . .
Li1 Li 0.25842(18) 0.6269(4) 0.46640(15) 0.0308(8) Uani 1 1 d . . . . .
N1 N 0.32941(9) 0.88253(18) 0.33932(7) 0.0314(4) Uani 1 1 d . . . . .
N2 N 0.34246(8) 0.67804(18) 0.42693(7) 0.0272(4) Uani 1 1 d . . . . .
O1 O 0.21330(8) 0.45821(15) 0.44061(6) 0.0340(4) Uani 1 1 d . . . . .
P2 P 0.28454(3) 0.76326(6) 0.36727(2) 0.02661(14) Uani 1 1 d . . . . .
P1 P 0.22175(3) 0.86973(6) 0.41766(2) 0.02688(14) Uani 1 1 d . . . . .
Si1 Si 0.12292(3) 0.84904(6) 0.34680(3) 0.03250(16) Uani 1 1 d . . . . .

loop_
_atom_site_aniso_label
_atom_site_aniso_U_11
_atom_site_aniso_U_22
_atom_site_aniso_U_33
_atom_site_aniso_U_23
_atom_site_aniso_U_13
_atom_site_aniso_U_12
C1 0.0461(14) 0.0410(14) 0.0340(12) 0.0062(10) 0.0164(11) 0.0001(11)
C2 0.096(2) 0.0474(17) 0.0582(18) 0.0126(14) 0.0256(17) 0.0233(16)
C3 0.0402(12) 0.0510(15) 0.0236(10) 0.0031(10) 0.0144(9) 0.0060(12)
C4 0.0470(15) 0.087(2) 0.0431(15) 0.0054(14) 0.0265(12) 0.0070(15)
C5 0.0261(10) 0.0445(13) 0.0277(11) 0.0064(10) 0.0041(9) 0.0021(10)
C6 0.0291(12) 0.0484(15) 0.0418(13) 0.0108(11) 0.0047(10) 0.0013(11)
C7 0.0332(11) 0.0357(13) 0.0400(13) 0.0059(10) 0.0167(10) 0.0094(10)
C8 0.0379(13) 0.0384(14) 0.0483(14) 0.0079(11) 0.0121(11) 0.0089(11)
C9 0.0510(15) 0.0600(17) 0.0244(12) 0.0024(11) 0.0023(10) 0.0107(13)
C10 0.0279(11) 0.0616(17) 0.0372(13) -0.0040(12) 0.0000(10) 0.0096(12)
C11 0.0459(15) 0.0489(16) 0.0535(16) -0.0047(13) -0.0079(12) -0.0018(13)
C12 0.0502(14) 0.0464(14) 0.0286(12) -0.0090(10) 0.0168(10) -0.0105(12)
C14 0.0550(16) 0.0468(15) 0.0406(14) -0.0119(11) 0.0176(12) -0.0151(13)
C15 0.0504(15) 0.0435(15) 0.0469(14) -0.0043(12) 0.0234(12) -0.0085(12)
C16 0.0449(13) 0.0484(15) 0.0352(12) -0.0059(11) 0.0195(11) -0.0088(12)
Li1 0.0305(18) 0.036(2) 0.0274(18) 0.0003(15) 0.0104(15) 0.0016(16)
N1 0.0366(10) 0.0385(11) 0.0220(8) 0.0039(8) 0.0130(7) 0.0015(9)
N2 0.0247(9) 0.0324(10) 0.0251(9) 0.0037(7) 0.0078(7) 0.0075(8)
O1 0.0398(8) 0.0382(9) 0.0271(8) -0.0057(6) 0.0139(6) -0.0085(7)
P2 0.0263(3) 0.0339(3) 0.0202(3) 0.0016(2) 0.0069(2) 0.0046(2)
P1 0.0236(3) 0.0379(3) 0.0188(2) 0.0001(2) 0.0048(2) 0.0054(2)
Si1 0.0283(3) 0.0399(4) 0.0252(3) -0.0019(3) -0.0007(2) 0.0062(3)

loop_
_atom_type_symbol
_atom_type_description
_atom_type_scat_dispersion_real
_atom_type_scat_dispersion_imag
_atom_type_scat_source
C C 0.0033 0.0016 'International Tables Vol C Tables 4.2.6.8 and 6.1.1.4'
H H 0 0 'International Tables Vol C Tables 4.2.6.8 and 6.1.1.4'
Li Li -0.0003 0.0001 'International Tables Vol C Tables 4.2.6.8 and 6.1.1.4'
N N 0.0061 0.0033 'International Tables Vol C Tables 4.2.6.8 and 6.1.1.4'
O O 0.0106 0.006 'International Tables Vol C Tables 4.2.6.8 and 6.1.1.4'
P P 0.1023 0.0942 'International Tables Vol C Tables 4.2.6.8 and 6.1.1.4'
Si Si 0.0817 0.0704 'International Tables Vol C Tables 4.2.6.8 and 6.1.1.4'

loop_
_geom_angle_atom_site_label_1
_geom_angle_atom_site_label_2
_geom_angle_atom_site_label_3
_geom_angle
_geom_angle_site_symmetry_1
_geom_angle_site_symmetry_3
_geom_angle_publ_flag
N1 C1 C2 114.2(2) . . ?
N1 C1 H1A 108.7 . . ?
C2 C1 H1A 108.7 . . ?
N1 C1 H1B 108.7 . . ?
C2 C1 H1B 108.7 . . ?
H1A C1 H1B 107.6 . . ?
C1 C2 H2A 109.5 . . ?
C1 C2 H2B 109.5 . . ?
H2A C2 H2B 109.5 . . ?
C1 C2 H2C 109.5 . . ?
H2A C2 H2C 109.5 . . ?
H2B C2 H2C 109.5 . . ?
N1 C3 C4 114.66(19) . . ?
N1 C3 H3A 108.6 . . ?
C4 C3 H3A 108.6 . . ?
N1 C3 H3B 108.6 . . ?
C4 C3 H3B 108.6 . . ?
H3A C3 H3B 107.6 . . ?
C3 C4 H4A 109.5 . . ?
C3 C4 H4B 109.5 . . ?
H4A C4 H4B 109.5 . . ?
C3 C4 H4C 109.5 . . ?
H4A C4 H4C 109.5 . . ?
H4B C4 H4C 109.5 . . ?
N2 C5 C6 117.17(18) . . ?
N2 C5 H5A 108 . . ?
C6 C5 H5A 108 . . ?
N2 C5 H5B 108 . . ?
C6 C5 H5B 108 . . ?
H5A C5 H5B 107.2 . . ?
C5 C6 H6A 109.5 . . ?
C5 C6 H6B 109.5 . . ?
H6A C6 H6B 109.5 . . ?
C5 C6 H6C 109.5 . . ?
H6A C6 H6C 109.5 . . ?
H6B C6 H6C 109.5 . . ?
N2 C7 C8 112.42(17) . . ?
N2 C7 H7A 109.1 . . ?
C8 C7 H7A 109.1 . . ?
N2 C7 H7B 109.1 . . ?
C8 C7 H7B 109.1 . . ?
H7A C7 H7B 107.9 . . ?
C7 C8 H8A 109.5 . . ?
C7 C8 H8B 109.5 . . ?
H8A C8 H8B 109.5 . . ?
C7 C8 H8C 109.5 . . ?
H8A C8 H8C 109.5 . . ?
H8B C8 H8C 109.5 . . ?
Si1 C9 H9A 109.5 . . ?
Si1 C9 H9B 109.5 . . ?
H9A C9 H9B 109.5 . . ?
Si1 C9 H9C 109.5 . . ?
H9A C9 H9C 109.5 . . ?
H9B C9 H9C 109.5 . . ?
Si1 C10 H10A 109.5 . . ?
Si1 C10 H10B 109.5 . . ?
H10A C10 H10B 109.5 . . ?
Si1 C10 H10C 109.5 . . ?
H10A C10 H10C 109.5 . . ?
H10B C10 H10C 109.5 . . ?
Si1 C11 H11A 109.5 . . ?
Si1 C11 H11B 109.5 . . ?
H11A C11 H11B 109.5 . . ?
Si1 C11 H11C 109.5 . . ?
H11A C11 H11C 109.5 . . ?
H11B C11 H11C 109.5 . . ?
O1 C12 C14 105.85(17) . . ?
O1 C12 H12A 110.6 . . ?
C14 C12 H12A 110.6 . . ?
O1 C12 H12B 110.6 . . ?
C14 C12 H12B 110.6 . . ?
H12A C12 H12B 108.7 . . ?
C12 C14 C15 101.55(19) . . ?
C12 C14 H14A 111.5 . . ?
C15 C14 H14A 111.5 . . ?
C12 C14 H14B 111.5 . . ?
C15 C14 H14B 111.5 . . ?
H14A C14 H14B 109.3 . . ?
C16 C15 C14 102.47(19) . . ?
C16 C15 H15A 111.3 . . ?
C14 C15 H15A 111.3 . . ?
C16 C15 H15B 111.3 . . ?
C14 C15 H15B 111.3 . . ?
H15A C15 H15B 109.2 . . ?
O1 C16 C15 106.44(17) . . ?
O1 C16 H16A 110.4 . . ?
C15 C16 H16A 110.4 . . ?
O1 C16 H16B 110.4 . . ?
C15 C16 H16B 110.4 . . ?
H16A C16 H16B 108.6 . . ?
O1 Li1 N2 114.68(17) . . ?
O1 Li1 P1 105.66(15) . 7_566 ?
N2 Li1 P1 120.45(16) . 7_566 ?
O1 Li1 P1 126.58(17) . . ?
N2 Li1 P1 76.15(11) . . ?
P1 Li1 P1 112.21(13) 7_566 . ?
O1 Li1 P2 108.98(14) . . ?
N2 Li1 P2 38.71(7) . . ?
P1 Li1 P2 145.19(15) 7_566 . ?
P1 Li1 P2 46.49(6) . . ?
O1 Li1 Li1 141.2(2) . 7_566 ?
N2 Li1 Li1 103.51(19) . 7_566 ?
P1 Li1 Li1 56.90(11) 7_566 7_566 ?
P1 Li1 Li1 55.31(11) . 7_566 ?
P2 Li1 Li1 96.10(16) . 7_566 ?
C1 N1 C3 115.73(18) . . ?
C1 N1 P2 127.41(14) . . ?
C3 N1 P2 116.84(15) . . ?
C5 N2 C7 113.61(16) . . ?
C5 N2 P2 119.83(14) . . ?
C7 N2 P2 112.13(13) . . ?
C5 N2 Li1 100.04(15) . . ?
C7 N2 Li1 116.84(16) . . ?
P2 N2 Li1 92.06(12) . . ?
C12 O1 C16 108.69(16) . . ?
C12 O1 Li1 125.73(16) . . ?
C16 O1 Li1 125.13(16) . . ?
N1 P2 N2 109.75(9) . . ?
N1 P2 P1 106.89(7) . . ?
N2 P2 P1 98.49(6) . . ?
N1 P2 Li1 149.62(10) . . ?
N2 P2 Li1 49.23(9) . . ?
P1 P2 Li1 63.05(7) . . ?
P2 P1 Si1 93.68(3) . . ?
P2 P1 Li1 127.04(8) . 7_566 ?
Si1 P1 Li1 129.76(8) . 7_566 ?
P2 P1 Li1 70.46(7) . . ?
Si1 P1 Li1 108.89(8) . . ?
Li1 P1 Li1 67.79(13) 7_566 . ?
C11 Si1 C9 107.17(13) . . ?
C11 Si1 C10 106.67(12) . . ?
C9 Si1 C10 106.99(11) . . ?
C11 Si1 P1 114.76(8) . . ?
C9 Si1 P1 111.52(8) . . ?
C10 Si1 P1 109.35(8) . . ?

loop_
_geom_bond_atom_site_label_1
_geom_bond_atom_site_label_2
_geom_bond_distance
_geom_bond_site_symmetry_2
_geom_bond_publ_flag
C1 N1 1.458(3) . ?
C1 C2 1.501(3) . ?
C1 H1A 0.99 . ?
C1 H1B 0.99 . ?
C2 H2A 0.98 . ?
C2 H2B 0.98 . ?
C2 H2C 0.98 . ?
C3 N1 1.468(2) . ?
C3 C4 1.516(3) . ?
C3 H3A 0.99 . ?
C3 H3B 0.99 . ?
C4 H4A 0.98 . ?
C4 H4B 0.98 . ?
C4 H4C 0.98 . ?
C5 N2 1.478(3) . ?
C5 C6 1.520(3) . ?
C5 H5A 0.99 . ?
C5 H5B 0.99 . ?
C6 H6A 0.98 . ?
C6 H6B 0.98 . ?
C6 H6C 0.98 . ?
C7 N2 1.479(3) . ?
C7 C8 1.515(3) . ?
C7 H7A 0.99 . ?
C7 H7B 0.99 . ?
C8 H8A 0.98 . ?
C8 H8B 0.98 . ?
C8 H8C 0.98 . ?
C9 Si1 1.878(2) . ?
C9 H9A 0.98 . ?
C9 H9B 0.98 . ?
C9 H9C 0.98 . ?
C10 Si1 1.878(2) . ?
C10 H10A 0.98 . ?
C10 H10B 0.98 . ?
C10 H10C 0.98 . ?
C11 Si1 1.877(3) . ?
C11 H11A 0.98 . ?
C11 H11B 0.98 . ?
C11 H11C 0.98 . ?
C12 O1 1.443(2) . ?
C12 C14 1.504(3) . ?
C12 H12A 0.99 . ?
C12 H12B 0.99 . ?
C14 C15 1.518(3) . ?
C14 H14A 0.99 . ?
C14 H14B 0.99 . ?
C15 C16 1.496(3) . ?
C15 H15A 0.99 . ?
C15 H15B 0.99 . ?
C16 O1 1.444(2) . ?
C16 H16A 0.99 . ?
C16 H16B 0.99 . ?
Li1 O1 1.914(4) . ?
Li1 N2 2.145(4) . ?
Li1 P1 2.628(3) 7_566 ?
Li1 P1 2.677(4) . ?
Li1 P2 2.830(3) . ?
Li1 Li1 2.959(7) 7_566 ?
N1 P2 1.6987(18) . ?
N2 P2 1.7712(17) . ?
P2 P1 2.1781(7) . ?
P1 Si1 2.2178(8) . ?

loop_
_geom_torsion_atom_site_label_1
_geom_torsion_atom_site_label_2
_geom_torsion_atom_site_label_3
_geom_torsion_atom_site_label_4
_geom_torsion
_geom_torsion_site_symmetry_1
_geom_torsion_site_symmetry_2
_geom_torsion_site_symmetry_3
_geom_torsion_site_symmetry_4
_geom_torsion_publ_flag
O1 C12 C14 C15 -33.6(3) . . . . ?
C12 C14 C15 C16 38.0(3) . . . . ?
C14 C15 C16 O1 -29.6(3) . . . . ?
C2 C1 N1 C3 62.8(3) . . . . ?
C2 C1 N1 P2 -118.8(2) . . . . ?
C4 C3 N1 C1 68.8(3) . . . . ?
C4 C3 N1 P2 -109.8(2) . . . . ?
C6 C5 N2 C7 48.4(2) . . . . ?
C6 C5 N2 P2 -88.1(2) . . . . ?
C6 C5 N2 Li1 173.68(19) . . . . ?
C8 C7 N2 C5 66.6(2) . . . . ?
C8 C7 N2 P2 -153.60(16) . . . . ?
C8 C7 N2 Li1 -49.2(2) . . . . ?
C14 C12 O1 C16 15.9(3) . . . . ?
C14 C12 O1 Li1 -156.7(2) . . . . ?
C15 C16 O1 C12 8.9(3) . . . . ?
C15 C16 O1 Li1 -178.4(2) . . . . ?
C1 N1 P2 N2 -79.25(19) . . . . ?
C3 N1 P2 N2 99.15(16) . . . . ?
C1 N1 P2 P1 26.59(19) . . . . ?
C3 N1 P2 P1 -155.02(13) . . . . ?
C1 N1 P2 Li1 -38.7(3) . . . . ?
C3 N1 P2 Li1 139.73(19) . . . . ?
C5 N2 P2 N1 51.44(16) . . . . ?
C7 N2 P2 N1 -85.59(15) . . . . ?
Li1 N2 P2 N1 154.25(12) . . . . ?
C5 N2 P2 P1 -60.01(14) . . . . ?
C7 N2 P2 P1 162.96(13) . . . . ?
Li1 N2 P2 P1 42.80(11) . . . . ?
C5 N2 P2 Li1 -102.81(17) . . . . ?
C7 N2 P2 Li1 120.15(18) . . . . ?
